data_7226298
loop_
_publ_author_name
'Choi, Eunkyung'
'Lee, Haeri'
'Noh, Tae Hwan'
'Jung, Ok-Sang'

_publ_section_title
;
 In situ crystalline transformation of bis(halo)mercury(ii) coordination
 polymers to ionic chloro-bridged-bis(halo)mercury(ii) species via UV
 irradiation in chloroform media
;
_journal_issue 37
_journal_name_full CrystEngComm
_journal_page_first 6997
_journal_paper_doi 10.1039/C6CE01378C
_journal_volume 18
_journal_year 2016
_chemical_formula_sum 'C14 H20 Hg I2 N2 Si2'
_chemical_formula_weight 726.89
_space_group_crystal_system monoclinic
_space_group_IT_number 15
_space_group_name_Hall '-C 2yc'
_space_group_name_H-M_alt 'C 1 2/c 1'
_symmetry_space_group_name_Hall '-C 2yc'
_symmetry_space_group_name_H-M 'C 1 2/c 1'
_atom_sites_solution_hydrogens geom
_audit_creation_method SHELXL-2014/7
_audit_update_record
;
2016-06-15 deposited with the CCDC.
2016-08-12 downloaded from the CCDC.
;
_cell_angle_alpha 90
_cell_angle_beta 98.700(2)
_cell_angle_gamma 90
_cell_formula_units_Z 4
_cell_length_a 9.5172(4)
_cell_length_b 13.6206(4)
_cell_length_c 16.3559(5)
_cell_measurement_reflns_used 8836
_cell_measurement_temperature 173(2)
_cell_measurement_theta_max 28.49
_cell_measurement_theta_min 2.52
_cell_volume 2095.82(13)
_computing_cell_refinement 'Bruker APEX2'
_computing_data_collection 'Bruker APEX2'
_computing_data_reduction 'Bruker APEX2'
_computing_molecular_graphics 'Bruker SHELXTL'
_computing_publication_material 'Bruker SHELXTL'
_computing_structure_refinement 'SHELXL-2014/7 (Sheldrick, 2014)'
_computing_structure_solution 'SHELXS-97 (Sheldrick 2008)'
_diffrn_ambient_temperature 173(2)
_diffrn_measured_fraction_theta_full 1.000
_diffrn_measured_fraction_theta_max 1.000
_diffrn_measurement_device_type 'Bruker Breeze Bruker'
_diffrn_measurement_method '\f and \w scans'
_diffrn_radiation_type MoK\a
_diffrn_radiation_wavelength 0.71073
_diffrn_reflns_av_R_equivalents 0.0639
_diffrn_reflns_av_unetI/netI 0.0319
_diffrn_reflns_Laue_measured_fraction_full 1.000
_diffrn_reflns_Laue_measured_fraction_max 1.000
_diffrn_reflns_limit_h_max 11
_diffrn_reflns_limit_h_min -11
_diffrn_reflns_limit_k_max 17
_diffrn_reflns_limit_k_min -17
_diffrn_reflns_limit_l_max 20
_diffrn_reflns_limit_l_min -20
_diffrn_reflns_number 16984
_diffrn_reflns_point_group_measured_fraction_full 1.000
_diffrn_reflns_point_group_measured_fraction_max 1.000
_diffrn_reflns_theta_full 25.242
_diffrn_reflns_theta_max 26.490
_diffrn_reflns_theta_min 2.520
_exptl_absorpt_coefficient_mu 10.400
_exptl_absorpt_correction_type multi-scan
_exptl_absorpt_process_details SADABS
_exptl_crystal_colour colorless
_exptl_crystal_density_diffrn 2.304
_exptl_crystal_description block
_exptl_crystal_F_000 1328
_exptl_crystal_size_max 0.300
_exptl_crystal_size_mid 0.230
_exptl_crystal_size_min 0.180
_exptl_transmission_factor_max 0.154
_exptl_transmission_factor_min 0.071
_refine_diff_density_max 0.857
_refine_diff_density_min -4.890
_refine_diff_density_rms 0.480
_refine_ls_extinction_method none
_refine_ls_goodness_of_fit_ref 1.046
_refine_ls_hydrogen_treatment constr
_refine_ls_matrix_type full
_refine_ls_number_parameters 96
_refine_ls_number_reflns 2177
_refine_ls_number_restraints 0
_refine_ls_restrained_S_all 1.046
_refine_ls_R_factor_all 0.0431
_refine_ls_R_factor_gt 0.0423
_refine_ls_shift/su_max 0.000
_refine_ls_shift/su_mean 0.000
_refine_ls_structure_factor_coef Fsqd
_refine_ls_weighting_details 'w=1/[\s^2^(Fo^2^)+(0.0850P)^2^+9.5436P] where P=(Fo^2^+2Fc^2^)/3'
_refine_ls_weighting_scheme calc
_refine_ls_wR_factor_gt 0.1131
_refine_ls_wR_factor_ref 0.1141
_reflns_Friedel_coverage 0.000
_reflns_number_gt 2105
_reflns_number_total 2177
_reflns_threshold_expression 'I > 2\s(I)'
_cod_data_source_file c6ce01378c2.cif
_cod_data_source_block 003-I
_cod_depositor_comments 'Adding full bibliography for 7226296--7226299.cif.'
_cod_database_code 7226298
_shelx_shelxl_version_number 2014/7
_shelx_space_group_comment
; 
The symmetry employed for this shelxl refinement is uniquely defined 
by the following loop, which should always be used as a source of 
symmetry information in preference to the above space-group names. 
They are only intended as comments. 
;
_shelx_estimated_absorpt_t_min 0.146
_shelx_estimated_absorpt_t_max 0.256

loop_
_space_group_symop_operation_xyz
'x, y, z'
'-x, y, -z+1/2'
'x+1/2, y+1/2, z'
'-x+1/2, y+1/2, -z+1/2'
'-x, -y, -z'
'x, -y, z-1/2'
'-x+1/2, -y+1/2, -z'
'x+1/2, -y+1/2, z-1/2'

loop_
_atom_site_label
_atom_site_type_symbol
_atom_site_fract_x
_atom_site_fract_y
_atom_site_fract_z
_atom_site_U_iso_or_equiv
_atom_site_adp_type
_atom_site_occupancy
_atom_site_site_symmetry_order
_atom_site_calc_flag
_atom_site_refinement_flags_posn
_atom_site_refinement_flags_adp
_atom_site_refinement_flags_occupancy
Hg1 Hg 0.0000 0.18820(2) 0.2500 0.02172(15) Uani 1 2 d S T P
I1 I -0.25345(5) 0.26246(4) 0.26512(3) 0.03440(18) Uani 1 1 d . . .
Si1 Si 0.41388(17) 0.03822(12) 0.53200(9) 0.0178(3) Uani 1 1 d . . .
C1 C -0.0077(6) -0.0192(5) 0.3575(4) 0.0219(12) Uani 1 1 d . . .
H1A H -0.0926 -0.0299 0.3199 0.026 Uiso 1 1 calc R U .
C4 C 0.2386(6) 0.0105(4) 0.4662(3) 0.0164(11) Uani 1 1 d . . .
N1 N 0.0673(5) 0.0619(4) 0.3504(3) 0.0178(9) Uani 1 1 d . . .
C5 C 0.1870(6) 0.0747(4) 0.4030(4) 0.0195(11) Uani 1 1 d . . .
H5A H 0.2411 0.1321 0.3968 0.023 Uiso 1 1 calc R U .
C2 C 0.0336(7) -0.0875(5) 0.4172(4) 0.0284(14) Uani 1 1 d . . .
H2A H -0.0223 -0.1445 0.4213 0.034 Uiso 1 1 calc R U .
C3 C 0.1582(7) -0.0729(5) 0.4719(4) 0.0262(13) Uani 1 1 d . . .
H3A H 0.1883 -0.1204 0.5134 0.031 Uiso 1 1 calc R U .
C7 C 0.4425(10) 0.1735(5) 0.5322(6) 0.046(2) Uani 1 1 d . . .
H7A H 0.4392 0.1967 0.4752 0.055 Uiso 1 1 calc R U .
H7B H 0.3679 0.2061 0.5574 0.055 Uiso 1 1 calc R U .
H7C H 0.5356 0.1889 0.5640 0.055 Uiso 1 1 calc R U .
C6 C 0.4195(10) -0.0086(8) 0.6391(4) 0.048(2) Uani 1 1 d . . .
H6A H 0.4042 -0.0798 0.6376 0.057 Uiso 1 1 calc R U .
H6B H 0.5124 0.0061 0.6714 0.057 Uiso 1 1 calc R U .
H6C H 0.3447 0.0232 0.6648 0.057 Uiso 1 1 calc R U .

loop_
_atom_site_aniso_label
_atom_site_aniso_U_11
_atom_site_aniso_U_22
_atom_site_aniso_U_33
_atom_site_aniso_U_23
_atom_site_aniso_U_13
_atom_site_aniso_U_12
Hg1 0.0174(2) 0.0250(2) 0.0206(2) 0.000 -0.00426(14) 0.000
I1 0.0262(3) 0.0384(3) 0.0384(3) -0.00189(18) 0.0045(2) 0.01150(18)
Si1 0.0173(8) 0.0254(8) 0.0104(7) 0.0002(6) 0.0014(6) 0.0040(6)
C1 0.013(3) 0.031(3) 0.022(3) -0.001(2) 0.004(2) -0.003(2)
C4 0.015(3) 0.023(3) 0.012(2) -0.001(2) 0.005(2) 0.000(2)
N1 0.011(2) 0.023(2) 0.019(2) 0.0049(19) -0.0024(17) 0.0005(19)
C5 0.017(3) 0.021(3) 0.021(3) 0.001(2) 0.003(2) -0.002(2)
C2 0.023(3) 0.026(3) 0.038(4) 0.002(3) 0.013(3) -0.008(3)
C3 0.032(4) 0.024(3) 0.025(3) 0.009(2) 0.009(3) -0.002(3)
C7 0.040(5) 0.023(3) 0.065(6) -0.016(4) -0.022(4) 0.005(3)
C6 0.042(5) 0.086(7) 0.016(3) 0.015(4) 0.006(3) 0.006(5)

loop_
_atom_type_symbol
_atom_type_description
_atom_type_scat_dispersion_real
_atom_type_scat_dispersion_imag
_atom_type_scat_source
C C 0.0033 0.0016 'International Tables Vol C Tables 4.2.6.8 and 6.1.1.4'
H H 0.0000 0.0000 'International Tables Vol C Tables 4.2.6.8 and 6.1.1.4'
N N 0.0061 0.0033 'International Tables Vol C Tables 4.2.6.8 and 6.1.1.4'
Si Si 0.0817 0.0704 'International Tables Vol C Tables 4.2.6.8 and 6.1.1.4'
I I -0.4742 1.8119 'International Tables Vol C Tables 4.2.6.8 and 6.1.1.4'
Hg Hg -2.3894 9.2266 'International Tables Vol C Tables 4.2.6.8 and 6.1.1.4'

loop_
_geom_angle_atom_site_label_1
_geom_angle_atom_site_label_2
_geom_angle_atom_site_label_3
_geom_angle
_geom_angle_site_symmetry_1
_geom_angle_site_symmetry_3
N1 Hg1 N1 88.3(2) . 2
N1 Hg1 I1 111.17(12) . .
N1 Hg1 I1 100.62(12) 2 .
N1 Hg1 I1 100.63(12) . 2
N1 Hg1 I1 111.17(12) 2 2
I1 Hg1 I1 135.32(3) . 2
C6 Si1 C7 110.8(5) . .
C6 Si1 C4 111.5(3) . .
C7 Si1 C4 108.4(3) . .
C6 Si1 Si1 110.5(3) . 5_656
C7 Si1 Si1 109.4(4) . 5_656
C4 Si1 Si1 106.12(19) . 5_656
N1 C1 C2 121.9(6) . .
N1 C1 H1A 119.0 . .
C2 C1 H1A 119.0 . .
C3 C4 C5 115.6(5) . .
C3 C4 Si1 125.4(5) . .
C5 C4 Si1 118.9(4) . .
C1 N1 C5 118.0(5) . .
C1 N1 Hg1 124.4(4) . .
C5 N1 Hg1 117.6(4) . .
N1 C5 C4 124.9(6) . .
N1 C5 H5A 117.6 . .
C4 C5 H5A 117.6 . .
C1 C2 C3 119.4(6) . .
C1 C2 H2A 120.3 . .
C3 C2 H2A 120.3 . .
C4 C3 C2 120.2(6) . .
C4 C3 H3A 119.9 . .
C2 C3 H3A 119.9 . .
Si1 C7 H7A 109.5 . .
Si1 C7 H7B 109.5 . .
H7A C7 H7B 109.5 . .
Si1 C7 H7C 109.5 . .
H7A C7 H7C 109.5 . .
H7B C7 H7C 109.5 . .
Si1 C6 H6A 109.5 . .
Si1 C6 H6B 109.5 . .
H6A C6 H6B 109.5 . .
Si1 C6 H6C 109.5 . .
H6A C6 H6C 109.5 . .
H6B C6 H6C 109.5 . .

loop_
_geom_bond_atom_site_label_1
_geom_bond_atom_site_label_2
_geom_bond_distance
_geom_bond_site_symmetry_2
Hg1 N1 2.397(5) .
Hg1 N1 2.397(5) 2
Hg1 I1 2.6614(5) .
Hg1 I1 2.6614(5) 2
Si1 C6 1.857(7) .
Si1 C7 1.862(8) .
Si1 C4 1.882(6) .
Si1 Si1 2.321(3) 5_656
C1 N1 1.330(8) .
C1 C2 1.363(9) .
C1 H1A 0.9500 .
C4 C3 1.380(9) .
C4 C5 1.385(8) .
N1 C5 1.332(8) .
C5 H5A 0.9500 .
C2 C3 1.387(10) .
C2 H2A 0.9500 .
C3 H3A 0.9500 .
C7 H7A 0.9800 .
C7 H7B 0.9800 .
C7 H7C 0.9800 .
C6 H6A 0.9800 .
C6 H6B 0.9800 .
C6 H6C 0.9800 .
